data_1535506
loop_
_publ_author_name
'Bremm, S.'
'Meyer, G.'

_publ_section_title
;
 Reactivity of ammonium halides: action of ammonium chloride and bromide
 on iron and iron(III) chloride and bromide
;
_journal_name_full 'Zeitschrift fuer Anorganische und Allgemeine Chemie'
_journal_page_first 1875
_journal_page_last 1880
_journal_volume 629
_journal_year 2003
_chemical_formula_sum 'Cl2 Fe H6 N2'
_chemical_name_systematic '(Fe (N H3)2) Cl2'
_space_group_IT_number 65
_symmetry_space_group_name_Hall '-C 2 2'
_symmetry_space_group_name_H-M 'C m m m'
_cell_angle_alpha 90
_cell_angle_beta 90
_cell_angle_gamma 90
_cell_formula_units_Z 2
_cell_length_a 8.042
_cell_length_b 7.998
_cell_length_c 3.7383
_cell_volume 240.447
_citation_journal_id_ASTM ZAACAB
_cod_data_source_file Bremm_ZAACAB_2003_911.cif
_cod_data_source_block H6Cl2Fe1N2
_cod_original_cell_volume 240.4471
_cod_original_formula_sum 'H6 Cl2 Fe1 N2'
_cod_database_code 1535506

loop_
_symmetry_equiv_pos_as_xyz
x,y,z
-x,-y,z
x,-y,-z
-x,y,-z
-x,-y,-z
x,y,-z
-x,y,z
x,-y,z
x+1/2,y+1/2,z
-x+1/2,-y+1/2,z
x+1/2,-y+1/2,-z
-x+1/2,y+1/2,-z
-x+1/2,-y+1/2,-z
x+1/2,y+1/2,-z
-x+1/2,y+1/2,z
x+1/2,-y+1/2,z

loop_
_atom_site_label
_atom_site_type_symbol
_atom_site_fract_x
_atom_site_fract_y
_atom_site_fract_z
_atom_site_occupancy
_atom_site_U_iso_or_equiv
N1 N-3 0.2419 0 0 1 0.0
Fe1 Fe+2 0.5 0 0 1 0.0
Cl1 Cl-1 0.5 0.2151 0.5 1 0.0
